data_2202602
loop_
_publ_author_name
'Sakai, Ken'
'Okamoto, Ken'
'Takahashi, Satoru'
'Yokokawa, Kazuo'

_publ_section_title
;
 <i>N</i>-Methyl-<i>N</i>'-(3-phthalimidopropyl)-4,4'-bipyridinium
 diiodide
;
_journal_issue 7
_journal_name_full 'Acta Crystallographica Section E'
_journal_page_first o917
_journal_page_last o918
_journal_paper_doi 10.1107/S1600536803012376
_journal_volume 59
_journal_year 2003
_chemical_formula_iupac 'C22 H21 N3 O2 2+, 2I 1-'
_chemical_formula_moiety 'C22 H21 N3 O2 2+, 2I 1-'
_chemical_formula_sum 'C22 H21 I2 N3 O2'
_chemical_formula_weight 613.22
_chemical_name_systematic
;
N-Methyl-N'-(3-phthalimidopropyl)-4,4'-bipyridinium diiodide
;
_space_group_IT_number 2
_symmetry_cell_setting triclinic
_symmetry_space_group_name_Hall '-P 1'
_symmetry_space_group_name_H-M 'P -1'
_atom_sites_solution_hydrogens geom
_atom_sites_solution_primary direct
_atom_sites_solution_secondary difmap
_cell_angle_alpha 83.7150(10)
_cell_angle_beta 88.570(2)
_cell_angle_gamma 82.2230(10)
_cell_formula_units_Z 2
_cell_length_a 6.0535(5)
_cell_length_b 7.4674(6)
_cell_length_c 25.776(2)
_cell_measurement_reflns_used 3414
_cell_measurement_temperature 296(2)
_cell_measurement_theta_max 27.17
_cell_measurement_theta_min 2.77
_cell_volume 1147.46(16)
_computing_cell_refinement 'SAINT (Bruker, 2001)'
_computing_data_collection 'SMART (Bruker, 2001)'
_computing_data_reduction SAINT
_computing_molecular_graphics 'KENX (Sakai, 2002)'
_computing_publication_material
;
SHELXL97 (Sheldrick, 1997), TEXSAN (Molecular Structure Corporation, 2001),
KENX (Sakai, 2002) and ORTEPII (Johnson, 1976)
;
_computing_structure_refinement 'SHELXL97 (Sheldrick, 1997)'
_computing_structure_solution 'SHELXS97 (Sheldrick, 1997)'
_diffrn_ambient_temperature 296(2)
_diffrn_detector_area_resol_mean 8.366
_diffrn_measured_fraction_theta_full 0.925
_diffrn_measured_fraction_theta_max 0.925
_diffrn_measurement_device 'Bruker SMART APEX CCD-detector'
_diffrn_measurement_method \w
_diffrn_radiation_monochromator graphite
_diffrn_radiation_source 'fine-focus sealed tube'
_diffrn_radiation_type MoK\a
_diffrn_radiation_wavelength 0.71073
_diffrn_reflns_av_R_equivalents 0.0189
_diffrn_reflns_av_sigmaI/netI 0.0381
_diffrn_reflns_limit_h_max 7
_diffrn_reflns_limit_h_min -7
_diffrn_reflns_limit_k_max 9
_diffrn_reflns_limit_k_min -8
_diffrn_reflns_limit_l_max 33
_diffrn_reflns_limit_l_min -24
_diffrn_reflns_number 6983
_diffrn_reflns_theta_full 27.50
_diffrn_reflns_theta_max 27.50
_diffrn_reflns_theta_min 2.38
_diffrn_standards_decay_% 0.265
_diffrn_standards_interval_time 330
_diffrn_standards_number 134
_exptl_absorpt_coefficient_mu 2.763
_exptl_absorpt_correction_T_max 0.871
_exptl_absorpt_correction_T_min 0.586
_exptl_absorpt_correction_type multi-scan
_exptl_absorpt_process_details '(SADABS; Sheldrick, 1996)'
_exptl_crystal_colour red
_exptl_crystal_density_diffrn 1.775
_exptl_crystal_density_method 'not measured'
_exptl_crystal_description plate
_exptl_crystal_F_000 592
_exptl_crystal_size_max 0.20
_exptl_crystal_size_mid 0.20
_exptl_crystal_size_min 0.05
_refine_diff_density_max 1.267
_refine_diff_density_min -0.443
_refine_ls_extinction_expression not_refined
_refine_ls_extinction_method none
_refine_ls_goodness_of_fit_ref 1.049
_refine_ls_hydrogen_treatment constr
_refine_ls_matrix_type full
_refine_ls_number_parameters 263
_refine_ls_number_reflns 4883
_refine_ls_number_restraints 0
_refine_ls_restrained_S_all 1.049
_refine_ls_R_factor_all 0.0499
_refine_ls_R_factor_gt 0.0408
_refine_ls_shift/su_max 0.001
_refine_ls_shift/su_mean 0.000
_refine_ls_structure_factor_coef Fsqd
_refine_ls_weighting_details 'calc w = 1/[\s^2^(Fo^2^)+(0.048P)^2^+0.5905P] where P = (Fo^2^+2Fc^2^)/3'
_refine_ls_weighting_scheme calc
_refine_ls_wR_factor_gt 0.0968
_refine_ls_wR_factor_ref 0.1017
_reflns_number_gt 4060
_reflns_number_total 4883
_reflns_threshold_expression I>2\s(I)
_cod_data_source_file dn6076.cif
_cod_data_source_block I
_cod_original_cell_volume 1147.45(16)
_cod_database_code 2202602

loop_
_symmetry_equiv_pos_as_xyz
'x, y, z'
'-x, -y, -z'

loop_
_atom_site_label
_atom_site_fract_x
_atom_site_fract_y
_atom_site_fract_z
_atom_site_U_iso_or_equiv
_atom_site_adp_type
_atom_site_calc_flag
_atom_site_refinement_flags
_atom_site_occupancy
_atom_site_disorder_assembly
_atom_site_disorder_group
_atom_site_type_symbol
I1 0.19500(5) 0.72933(4) 0.254201(15) 0.06628(13) Uani d . 1 . . I
I2 0.84565(5) 0.74396(4) 0.065322(12) 0.05327(11) Uani d . 1 . . I
O1 0.4876(5) 0.2479(5) 0.44316(13) 0.0672(9) Uani d . 1 . . O
O2 -0.1257(6) 0.3202(5) 0.34073(14) 0.0749(10) Uani d . 1 . . O
N1 0.1978(6) 0.2446(5) 0.38681(13) 0.0492(8) Uani d . 1 . . N
N2 0.5727(5) 0.2105(4) 0.24093(12) 0.0377(7) Uani d . 1 . . N
N3 1.4807(5) 0.2657(4) 0.06983(12) 0.0398(7) Uani d . 1 . . N
C1 0.3138(7) 0.3200(6) 0.42332(16) 0.0499(10) Uani d . 1 . . C
C2 0.1766(7) 0.4947(6) 0.43191(16) 0.0489(10) Uani d . 1 . . C
C3 0.2117(8) 0.6203(6) 0.46498(18) 0.0586(11) Uani d . 1 . . C
H3 0.3390 0.6064 0.4853 0.070 Uiso calc R 1 . . H
C4 0.0484(10) 0.7685(7) 0.4666(2) 0.0697(14) Uani d . 1 . . C
H4 0.0648 0.8558 0.4889 0.084 Uiso calc R 1 . . H
C5 -0.1378(10) 0.7887(8) 0.4359(2) 0.0776(16) Uani d . 1 . . C
H5 -0.2434 0.8909 0.4373 0.093 Uiso calc R 1 . . H
C6 -0.1721(9) 0.6599(8) 0.4028(2) 0.0715(14) Uani d . 1 . . C
H6 -0.2990 0.6727 0.3824 0.086 Uiso calc R 1 . . H
C7 -0.0104(7) 0.5141(6) 0.40176(17) 0.0527(10) Uani d . 1 . . C
C8 0.0021(7) 0.3550(7) 0.37156(17) 0.0552(11) Uani d . 1 . . C
C9 0.2768(8) 0.0703(6) 0.36789(16) 0.0530(11) Uani d . 1 . . C
H9A 0.1530 0.0257 0.3525 0.064 Uiso calc R 1 . . H
H9B 0.3287 -0.0163 0.3973 0.064 Uiso calc R 1 . . H
C10 0.4626(7) 0.0793(5) 0.32801(15) 0.0465(9) Uani d . 1 . . C
H10A 0.5837 0.1301 0.3425 0.056 Uiso calc R 1 . . H
H10B 0.5191 -0.0427 0.3201 0.056 Uiso calc R 1 . . H
C11 0.3849(6) 0.1939(5) 0.27838(15) 0.0434(9) Uani d . 1 . . C
H11A 0.2703 0.1391 0.2626 0.052 Uiso calc R 1 . . H
H11B 0.3203 0.3139 0.2864 0.052 Uiso calc R 1 . . H
C12 0.6752(7) 0.3591(5) 0.23621(15) 0.0433(9) Uani d . 1 . . C
H12 0.6250 0.4538 0.2560 0.052 Uiso calc R 1 . . H
C13 0.8524(6) 0.3747(5) 0.20284(16) 0.0420(9) Uani d . 1 . . C
H13 0.9205 0.4798 0.1997 0.050 Uiso calc R 1 . . H
C14 0.9306(6) 0.2327(5) 0.17358(14) 0.0345(7) Uani d . 1 . . C
C15 0.8192(6) 0.0811(5) 0.17903(15) 0.0420(9) Uani d . 1 . . C
H15 0.8659 -0.0154 0.1597 0.050 Uiso calc R 1 . . H
C16 0.6415(7) 0.0722(5) 0.21254(16) 0.0453(9) Uani d . 1 . . C
H16 0.5679 -0.0300 0.2157 0.054 Uiso calc R 1 . . H
C17 1.3702(7) 0.1209(6) 0.07274(17) 0.0503(10) Uani d . 1 . . C
H17 1.4133 0.0294 0.0514 0.060 Uiso calc R 1 . . H
C18 1.1957(7) 0.1061(5) 0.10658(17) 0.0478(10) Uani d . 1 . . C
H18 1.1224 0.0037 0.1086 0.057 Uiso calc R 1 . . H
C19 1.1264(6) 0.2432(5) 0.13816(14) 0.0361(8) Uani d . 1 . . C
C20 1.2465(7) 0.3901(5) 0.13447(15) 0.0425(9) Uani d . 1 . . C
H20 1.2072 0.4838 0.1553 0.051 Uiso calc R 1 . . H
C21 1.4225(6) 0.3974(5) 0.10025(15) 0.0417(9) Uani d . 1 . . C
H21 1.5025 0.4958 0.0983 0.050 Uiso calc R 1 . . H
C22 1.6680(7) 0.2759(6) 0.03166(17) 0.0495(10) Uani d . 1 . . C
H22A 1.6097 0.3005 -0.0031 0.074 Uiso calc R 1 . . H
H22B 1.7645 0.1622 0.0347 0.074 Uiso calc R 1 . . H
H22C 1.7506 0.3714 0.0387 0.074 Uiso calc R 1 . . H

loop_
_atom_site_aniso_label
_atom_site_aniso_U_11
_atom_site_aniso_U_22
_atom_site_aniso_U_33
_atom_site_aniso_U_12
_atom_site_aniso_U_13
_atom_site_aniso_U_23
I1 0.0654(2) 0.03703(17) 0.1002(3) -0.01153(14) -0.01225(18) -0.01576(15)
I2 0.05358(18) 0.03899(16) 0.0708(2) -0.01621(12) -0.00222(14) -0.00893(13)
O1 0.062(2) 0.074(2) 0.066(2) 0.0056(17) -0.0165(17) -0.0240(17)
O2 0.066(2) 0.090(3) 0.075(2) -0.0285(19) -0.0166(18) -0.0111(19)
N1 0.052(2) 0.056(2) 0.0440(19) -0.0184(17) -0.0002(16) -0.0115(16)
N2 0.0386(16) 0.0334(16) 0.0407(17) -0.0050(13) 0.0008(13) -0.0016(13)
N3 0.0373(16) 0.0357(16) 0.0467(18) -0.0064(13) -0.0003(14) -0.0041(13)
C1 0.054(2) 0.058(3) 0.041(2) -0.014(2) 0.0009(19) -0.0103(18)
C2 0.053(2) 0.051(2) 0.043(2) -0.0112(19) 0.0062(19) -0.0053(18)
C3 0.068(3) 0.054(3) 0.055(3) -0.009(2) 0.003(2) -0.010(2)
C4 0.094(4) 0.051(3) 0.063(3) -0.009(3) 0.011(3) -0.007(2)
C5 0.081(4) 0.064(3) 0.080(4) 0.006(3) 0.019(3) 0.004(3)
C6 0.062(3) 0.081(4) 0.065(3) -0.003(3) -0.002(2) 0.011(3)
C7 0.051(2) 0.057(3) 0.050(2) -0.011(2) 0.0036(19) 0.002(2)
C8 0.052(3) 0.070(3) 0.047(2) -0.025(2) 0.000(2) -0.001(2)
C9 0.068(3) 0.052(2) 0.044(2) -0.026(2) 0.001(2) -0.0043(18)
C10 0.052(2) 0.041(2) 0.049(2) -0.0124(18) -0.0018(19) -0.0051(17)
C11 0.043(2) 0.040(2) 0.048(2) -0.0071(17) 0.0019(17) -0.0038(16)
C12 0.049(2) 0.037(2) 0.045(2) -0.0068(17) -0.0011(18) -0.0115(16)
C13 0.042(2) 0.0325(18) 0.055(2) -0.0131(16) 0.0019(17) -0.0110(16)
C14 0.0359(18) 0.0293(17) 0.0384(19) -0.0046(14) -0.0029(15) -0.0033(14)
C15 0.046(2) 0.0301(18) 0.050(2) -0.0065(16) 0.0041(18) -0.0079(16)
C16 0.054(2) 0.0302(18) 0.053(2) -0.0114(17) 0.0057(19) -0.0052(16)
C17 0.047(2) 0.045(2) 0.065(3) -0.0169(18) 0.009(2) -0.0222(19)
C18 0.049(2) 0.039(2) 0.062(3) -0.0173(18) 0.007(2) -0.0207(18)
C19 0.0368(18) 0.0293(17) 0.042(2) -0.0052(14) -0.0060(15) -0.0023(14)
C20 0.051(2) 0.0305(18) 0.048(2) -0.0105(16) 0.0002(18) -0.0067(15)
C21 0.046(2) 0.0293(18) 0.051(2) -0.0118(16) -0.0008(18) -0.0027(16)
C22 0.045(2) 0.048(2) 0.057(3) -0.0128(18) 0.0096(19) -0.0081(19)

loop_
_atom_type_symbol
_atom_type_description
_atom_type_scat_dispersion_real
_atom_type_scat_dispersion_imag
_atom_type_scat_source
C C 0.0033 0.0016 'International Tables Vol C Tables 4.2.6.8 and 6.1.1.4'
H H 0.0000 0.0000 'International Tables Vol C Tables 4.2.6.8 and 6.1.1.4'
N N 0.0061 0.0033 'International Tables Vol C Tables 4.2.6.8 and 6.1.1.4'
O O 0.0106 0.0060 'International Tables Vol C Tables 4.2.6.8 and 6.1.1.4'
I I -0.4742 1.8119 'International Tables Vol C Tables 4.2.6.8 and 6.1.1.4'

loop_
_geom_angle_atom_site_label_1
_geom_angle_atom_site_label_2
_geom_angle_atom_site_label_3
_geom_angle
C8 N1 C1 111.9(4)
C8 N1 C9 125.2(4)
C1 N1 C9 122.9(4)
C12 N2 C16 120.5(3)
C12 N2 C11 120.5(3)
C16 N2 C11 119.1(3)
C21 N3 C17 120.5(3)
C21 N3 C22 121.0(3)
C17 N3 C22 118.5(3)
O1 C1 N1 124.3(4)
O1 C1 C2 130.2(4)
N1 C1 C2 105.5(4)
C7 C2 C3 122.1(5)
C7 C2 C1 108.4(4)
C3 C2 C1 129.5(4)
C2 C3 C4 116.8(5)
C2 C3 H3 121.6
C4 C3 H3 121.6
C5 C4 C3 121.0(5)
C5 C4 H4 119.5
C3 C4 H4 119.5
C4 C5 C6 121.6(5)
C4 C5 H5 119.2
C6 C5 H5 119.2
C7 C6 C5 116.7(5)
C7 C6 H6 121.7
C5 C6 H6 121.7
C6 C7 C2 121.8(5)
C6 C7 C8 129.9(5)
C2 C7 C8 108.3(4)
O2 C8 N1 124.5(5)
O2 C8 C7 129.6(5)
N1 C8 C7 105.8(4)
N1 C9 C10 113.5(3)
N1 C9 H9A 108.9
C10 C9 H9A 108.9
N1 C9 H9B 108.9
C10 C9 H9B 108.9
H9A C9 H9B 107.7
C11 C10 C9 111.7(3)
C11 C10 H10A 109.3
C9 C10 H10A 109.3
C11 C10 H10B 109.3
C9 C10 H10B 109.3
H10A C10 H10B 107.9
N2 C11 C10 110.9(3)
N2 C11 H11A 109.5
C10 C11 H11A 109.5
N2 C11 H11B 109.5
C10 C11 H11B 109.5
H11A C11 H11B 108.0
N2 C12 C13 121.2(3)
N2 C12 H12 119.4
C13 C12 H12 119.4
C12 C13 C14 119.8(3)
C12 C13 H13 120.1
C14 C13 H13 120.1
C15 C14 C13 117.5(3)
C15 C14 C19 121.4(3)
C13 C14 C19 121.1(3)
C16 C15 C14 120.7(3)
C16 C15 H15 119.7
C14 C15 H15 119.7
N2 C16 C15 120.3(3)
N2 C16 H16 119.8
C15 C16 H16 119.8
N3 C17 C18 120.9(4)
N3 C17 H17 119.6
C18 C17 H17 119.6
C17 C18 C19 120.3(4)
C17 C18 H18 119.8
C19 C18 H18 119.8
C20 C19 C18 117.2(3)
C20 C19 C14 121.9(3)
C18 C19 C14 120.9(3)
C21 C20 C19 120.2(4)
C21 C20 H20 119.9
C19 C20 H20 119.9
N3 C21 C20 121.0(3)
N3 C21 H21 119.5
C20 C21 H21 119.5
N3 C22 H22A 109.5
N3 C22 H22B 109.5
H22A C22 H22B 109.5
N3 C22 H22C 109.5
H22A C22 H22C 109.5
H22B C22 H22C 109.5

loop_
_geom_bond_atom_site_label_1
_geom_bond_atom_site_label_2
_geom_bond_site_symmetry_2
_geom_bond_distance
_geom_bond_publ_flag
O1 C1 . 1.213(5) ?
O2 C8 . 1.195(5) ?
N1 C8 . 1.387(6) ?
N1 C1 . 1.397(5) ?
N1 C9 . 1.456(5) ?
N2 C12 . 1.336(5) ?
N2 C16 . 1.345(5) ?
N2 C11 . 1.482(5) ?
N3 C21 . 1.329(5) ?
N3 C17 . 1.341(5) ?
N3 C22 . 1.486(5) ?
C1 C2 . 1.483(6) ?
C2 C7 . 1.372(6) ?
C2 C3 . 1.375(6) ?
C3 C4 . 1.384(7) ?
C3 H3 . 0.9300 ?
C4 C5 . 1.375(8) ?
C4 H4 . 0.9300 ?
C5 C6 . 1.393(8) ?
C5 H5 . 0.9300 ?
C6 C7 . 1.364(7) ?
C6 H6 . 0.9300 ?
C7 C8 . 1.483(6) ?
C9 C10 . 1.508(5) ?
C9 H9A . 0.9700 ?
C9 H9B . 0.9700 ?
C10 C11 . 1.507(5) ?
C10 H10A . 0.9700 ?
C10 H10B . 0.9700 ?
C11 H11A . 0.9700 ?
C11 H11B . 0.9700 ?
C12 C13 . 1.367(5) ?
C12 H12 . 0.9300 ?
C13 C14 . 1.392(5) ?
C13 H13 . 0.9300 ?
C14 C15 . 1.386(5) ?
C14 C19 . 1.483(5) ?
C15 C16 . 1.367(5) ?
C15 H15 . 0.9300 ?
C16 H16 . 0.9300 ?
C17 C18 . 1.362(6) ?
C17 H17 . 0.9300 ?
C18 C19 . 1.392(5) ?
C18 H18 . 0.9300 ?
C19 C20 . 1.389(5) ?
C20 C21 . 1.369(5) ?
C20 H20 . 0.9300 ?
C21 H21 . 0.9300 ?
C22 H22A . 0.9600 ?
C22 H22B . 0.9600 ?
C22 H22C . 0.9600 ?

loop_
_geom_torsion_atom_site_label_1
_geom_torsion_atom_site_label_2
_geom_torsion_atom_site_label_3
_geom_torsion_atom_site_label_4
_geom_torsion
C8 N1 C1 O1 178.8(4)
C9 N1 C1 O1 -1.1(7)
C8 N1 C1 C2 0.2(5)
C9 N1 C1 C2 -179.6(3)
O1 C1 C2 C7 -177.6(5)
N1 C1 C2 C7 0.8(5)
O1 C1 C2 C3 -0.2(8)
N1 C1 C2 C3 178.2(4)
C7 C2 C3 C4 0.1(7)
C1 C2 C3 C4 -177.0(4)
C2 C3 C4 C5 -0.9(7)
C3 C4 C5 C6 1.3(8)
C4 C5 C6 C7 -0.9(8)
C5 C6 C7 C2 0.2(7)
C5 C6 C7 C8 179.4(4)
C3 C2 C7 C6 0.2(7)
C1 C2 C7 C6 177.9(4)
C3 C2 C7 C8 -179.1(4)
C1 C2 C7 C8 -1.5(5)
C1 N1 C8 O2 180.0(4)
C9 N1 C8 O2 -0.2(7)
C1 N1 C8 C7 -1.1(5)
C9 N1 C8 C7 178.7(3)
C6 C7 C8 O2 1.1(8)
C2 C7 C8 O2 -179.6(5)
C6 C7 C8 N1 -177.7(4)
C2 C7 C8 N1 1.6(5)
C8 N1 C9 C10 103.0(5)
C1 N1 C9 C10 -77.2(5)
N1 C9 C10 C11 -65.6(5)
C12 N2 C11 C10 -99.4(4)
C16 N2 C11 C10 79.2(4)
C9 C10 C11 N2 176.5(3)
C16 N2 C12 C13 -0.3(6)
C11 N2 C12 C13 178.3(4)
N2 C12 C13 C14 -0.8(6)
C12 C13 C14 C15 1.4(6)
C12 C13 C14 C19 -178.3(4)
C13 C14 C15 C16 -0.9(6)
C19 C14 C15 C16 178.8(4)
C12 N2 C16 C15 0.9(6)
C11 N2 C16 C15 -177.8(4)
C14 C15 C16 N2 -0.3(6)
C21 N3 C17 C18 0.4(6)
C22 N3 C17 C18 -179.2(4)
N3 C17 C18 C19 1.2(7)
C17 C18 C19 C20 -1.8(6)
C17 C18 C19 C14 177.4(4)
C15 C14 C19 C20 -176.5(3)
C13 C14 C19 C20 3.2(6)
C15 C14 C19 C18 4.3(6)
C13 C14 C19 C18 -176.0(4)
C18 C19 C20 C21 1.0(6)
C14 C19 C20 C21 -178.2(4)
C17 N3 C21 C20 -1.2(6)
C22 N3 C21 C20 178.3(4)
C19 C20 C21 N3 0.5(6)

loop_
_cod_related_entry_id
_cod_related_entry_database
_cod_related_entry_code
1 ChemSpider 30654712
